data_4021058
loop_
_publ_author_name
'Pushpal Bhaket'
'Christina S. Stauffer'
'Apurba Datta'

_publ_section_title
;
 Complex Peptidyl Nucleoside Antibiotics: Efficient Syntheses
 of the Glycosyl Nucleoside Amino Acid Cores
;
_journal_name_full 'Journal of Organic Chemistry'
_journal_page_first 8594
_journal_page_last 8601
_journal_paper_doi 10.1021/jo048586l
_journal_volume 69
_journal_year 2004
_chemical_formula_moiety 'C18 H23 N O7'
_chemical_formula_sum 'C18 H23 N O7'
_chemical_formula_weight 365.37
_space_group_IT_number 19
_symmetry_cell_setting orthorhombic
_symmetry_space_group_name_Hall 'P 2ac 2ab'
_symmetry_space_group_name_H-M 'P 21 21 21'
_cell_angle_alpha 90.00
_cell_angle_beta 90.00
_cell_angle_gamma 90.00
_cell_formula_units_Z 4
_cell_length_a 5.5474(10)
_cell_length_b 16.996(2)
_cell_length_c 18.256(3)
_cell_measurement_temperature 100(2)
_cell_volume 1721.2(5)
_diffrn_ambient_temperature 100(2)
_exptl_crystal_density_diffrn 1.410
_cod_database_code 4021058

loop_
_symmetry_equiv_pos_as_xyz
'x, y, z'
'-x+1/2, -y, z+1/2'
'-x, y+1/2, -z+1/2'
'x+1/2, -y+1/2, -z'

loop_
_atom_site_label
_atom_site_type_symbol
_atom_site_fract_x
_atom_site_fract_y
_atom_site_fract_z
_atom_site_U_iso_or_equiv
_atom_site_adp_type
_atom_site_occupancy
_atom_site_symmetry_multiplicity
_atom_site_calc_flag
_atom_site_refinement_flags
_atom_site_disorder_assembly
_atom_site_disorder_group
O1 O 0.2114(2) 0.29953(6) 0.89129(6) 0.0182(2) Uani 1 1 d . . .
O2 O 0.3648(2) 0.16261(7) 0.78149(7) 0.0237(3) Uani 1 1 d . . .
H2O H 0.4438 0.1205 0.7818 0.028 Uiso 1 1 calc R . .
O3 O 0.3405(3) 0.09297(7) 0.92360(7) 0.0318(3) Uani 1 1 d . . .
H3O H 0.3748 0.0972 0.9682 0.038 Uiso 1 1 calc R . .
O4 O 0.4448(2) 0.24009(8) 0.97126(7) 0.0296(3) Uani 1 1 d . . .
O5 O -0.1312(2) 0.43154(6) 0.92098(6) 0.0195(3) Uani 1 1 d . . .
O6 O 0.3294(2) 0.53566(6) 0.76562(6) 0.0203(3) Uani 1 1 d . . .
O7 O 0.2418(2) 0.42159(6) 0.70643(7) 0.0246(3) Uani 1 1 d . . .
N1 N 0.0851(2) 0.44235(8) 0.81596(7) 0.0160(3) Uani 1 1 d . . .
C1 C 0.1108(3) 0.29653(9) 0.81787(9) 0.0165(3) Uani 1 1 d . . .
H1 H 0.2470 0.3018 0.7823 0.020 Uiso 1 1 calc R . .
C2 C -0.0193(3) 0.22004(9) 0.80114(10) 0.0203(4) Uani 1 1 d . . .
H2A H -0.1700 0.2169 0.8300 0.024 Uiso 1 1 calc R . .
H2B H -0.0616 0.2178 0.7485 0.024 Uiso 1 1 calc R . .
C3 C 0.1444(3) 0.15173(9) 0.82058(9) 0.0209(4) Uani 1 1 d . . .
H3 H 0.0676 0.1006 0.8066 0.025 Uiso 1 1 calc R . .
C4 C 0.1865(3) 0.15519(9) 0.90288(9) 0.0210(4) Uani 1 1 d . . .
H4 H 0.0285 0.1488 0.9285 0.025 Uiso 1 1 calc R . .
C5 C 0.2953(3) 0.23407(9) 0.92416(9) 0.0191(3) Uani 1 1 d . . .
C6 C -0.0505(3) 0.36840(9) 0.80925(9) 0.0161(3) Uani 1 1 d . . .
H6 H -0.1318 0.3666 0.7604 0.019 Uiso 1 1 calc R . .
C7 C -0.2398(3) 0.37960(9) 0.86907(10) 0.0209(3) Uani 1 1 d . . .
H7A H -0.3887 0.4030 0.8486 0.025 Uiso 1 1 calc R . .
H7B H -0.2807 0.3286 0.8922 0.025 Uiso 1 1 calc R . .
C8 C 0.0193(3) 0.48652(9) 0.88343(9) 0.0165(3) Uani 1 1 d . . .
C9 C -0.1223(3) 0.56053(9) 0.86475(9) 0.0206(4) Uani 1 1 d . . .
H9A H -0.2624 0.5465 0.8348 0.031 Uiso 1 1 d R . .
H9B H -0.1766 0.5859 0.9100 0.031 Uiso 1 1 d R . .
H9C H -0.0189 0.5969 0.8374 0.031 Uiso 1 1 d R . .
C10 C 0.2337(3) 0.50227(10) 0.93264(10) 0.0219(4) Uani 1 1 d . . .
H10A H 0.3078 0.4522 0.9469 0.033 Uiso 1 1 d R . .
H10B H 0.3520 0.5344 0.9063 0.033 Uiso 1 1 d R . .
H10C H 0.1800 0.5304 0.9766 0.033 Uiso 1 1 d R . .
C11 C 0.2268(3) 0.47227(9) 0.76315(9) 0.0167(3) Uani 1 1 d . . .
C12 C 0.3848(4) 0.44510(11) 0.64412(10) 0.0305(4) Uani 1 1 d . . .
H12A H 0.4842 0.4914 0.6572 0.037 Uiso 1 1 calc R . .
H12B H 0.2773 0.4602 0.6032 0.037 Uiso 1 1 calc R . .
C13 C 0.5460(3) 0.37857(10) 0.62034(9) 0.0212(4) Uani 1 1 d . . .
C14 C 0.7478(3) 0.39568(10) 0.57764(10) 0.0253(4) Uani 1 1 d . . .
H14 H 0.7828 0.4488 0.5653 0.030 Uiso 1 1 calc R . .
C15 C 0.8972(3) 0.33636(11) 0.55306(11) 0.0296(4) Uani 1 1 d . . .
H15 H 1.0321 0.3487 0.5232 0.036 Uiso 1 1 calc R . .
C16 C 0.8506(3) 0.25838(11) 0.57197(11) 0.0284(4) Uani 1 1 d . . .
H16 H 0.9543 0.2175 0.5556 0.034 Uiso 1 1 calc R . .
C17 C 0.6524(3) 0.24111(10) 0.61466(10) 0.0257(4) Uani 1 1 d . . .
H17 H 0.6209 0.1881 0.6281 0.031 Uiso 1 1 calc R . .
C18 C 0.4986(3) 0.30031(10) 0.63824(9) 0.0234(4) Uani 1 1 d . . .
H18 H 0.3606 0.2875 0.6666 0.028 Uiso 1 1 calc R . .

loop_
_atom_site_aniso_label
_atom_site_aniso_U_11
_atom_site_aniso_U_22
_atom_site_aniso_U_33
_atom_site_aniso_U_23
_atom_site_aniso_U_13
_atom_site_aniso_U_12
O1 0.0221(6) 0.0159(5) 0.0165(6) 0.0007(4) -0.0042(5) -0.0012(5)
O2 0.0299(7) 0.0199(6) 0.0214(6) 0.0006(5) 0.0062(5) 0.0057(5)
O3 0.0560(9) 0.0211(6) 0.0184(7) 0.0008(5) -0.0032(7) 0.0128(6)
O4 0.0316(7) 0.0291(6) 0.0280(7) 0.0034(6) -0.0104(6) -0.0005(6)
O5 0.0226(6) 0.0189(5) 0.0168(6) 0.0017(4) 0.0050(5) -0.0024(5)
O6 0.0221(6) 0.0179(5) 0.0210(6) 0.0017(4) 0.0027(5) -0.0039(5)
O7 0.0379(7) 0.0192(5) 0.0167(6) -0.0015(5) 0.0101(5) -0.0042(5)
N1 0.0176(7) 0.0155(6) 0.0148(7) -0.0011(5) 0.0012(6) -0.0007(5)
C1 0.0191(8) 0.0172(7) 0.0131(8) -0.0001(6) -0.0016(6) -0.0006(6)
C2 0.0235(8) 0.0163(8) 0.0211(9) -0.0019(6) -0.0045(7) -0.0026(7)
C3 0.0276(9) 0.0156(7) 0.0196(9) -0.0026(6) 0.0006(8) -0.0034(7)
C4 0.0295(9) 0.0156(7) 0.0180(8) 0.0015(6) 0.0017(7) 0.0019(7)
C5 0.0195(8) 0.0222(8) 0.0157(8) 0.0007(6) -0.0003(7) 0.0016(7)
C6 0.0155(7) 0.0160(7) 0.0168(8) 0.0015(6) -0.0010(7) -0.0016(6)
C7 0.0181(8) 0.0198(7) 0.0247(9) 0.0002(7) 0.0033(7) -0.0014(7)
C8 0.0174(8) 0.0171(7) 0.0151(8) 0.0007(6) 0.0032(7) -0.0008(6)
C9 0.0215(8) 0.0184(8) 0.0219(9) 0.0004(6) 0.0030(7) 0.0006(7)
C10 0.0218(8) 0.0273(8) 0.0167(8) -0.0032(7) 0.0003(7) -0.0012(7)
C11 0.0162(8) 0.0189(7) 0.0149(8) 0.0021(6) 0.0010(6) 0.0031(6)
C12 0.0475(12) 0.0241(9) 0.0200(9) 0.0025(7) 0.0153(9) 0.0016(9)
C13 0.0280(9) 0.0231(8) 0.0126(8) -0.0010(7) -0.0007(7) 0.0003(7)
C14 0.0269(9) 0.0237(8) 0.0252(10) 0.0027(7) -0.0011(8) -0.0033(7)
C15 0.0237(9) 0.0313(9) 0.0338(11) 0.0023(8) 0.0057(8) -0.0003(8)
C16 0.0265(9) 0.0265(9) 0.0321(10) -0.0017(8) 0.0000(9) 0.0075(8)
C17 0.0348(10) 0.0214(8) 0.0208(9) 0.0007(7) -0.0040(8) 0.0010(8)
C18 0.0290(9) 0.0244(8) 0.0169(8) -0.0003(7) 0.0030(7) -0.0038(8)

loop_
_geom_bond_atom_site_label_1
_geom_bond_atom_site_label_2
_geom_bond_distance
_geom_bond_site_symmetry_2
_geom_bond_publ_flag
O1 C5 1.3470(19) . ?
O1 C1 1.4527(19) . ?
O2 C3 1.427(2) . ?
O2 H2O 0.8400 . ?
O3 C4 1.411(2) . ?
O3 H3O 0.8400 . ?
O4 C5 1.199(2) . ?
O5 C7 1.428(2) . ?
O5 C8 1.4286(19) . ?
O6 C11 1.2194(19) . ?
O7 C11 1.350(2) . ?
O7 C12 1.443(2) . ?
N1 C11 1.344(2) . ?
N1 C6 1.470(2) . ?
N1 C8 1.488(2) . ?
C1 C2 1.518(2) . ?
C1 C6 1.523(2) . ?
C1 H1 1.0000 . ?
C2 C3 1.516(2) . ?
C2 H2A 0.9900 . ?
C2 H2B 0.9900 . ?
C3 C4 1.522(2) . ?
C3 H3 1.0000 . ?
C4 C5 1.521(2) . ?
C4 H4 1.0000 . ?
C6 C7 1.527(2) . ?
C6 H6 1.0000 . ?
C7 H7A 0.9900 . ?
C7 H7B 0.9900 . ?
C8 C10 1.514(2) . ?
C8 C9 1.522(2) . ?
C9 H9A 0.9800 . ?
C9 H9B 0.9800 . ?
C9 H9C 0.9800 . ?
C10 H10A 0.9800 . ?
C10 H10B 0.9800 . ?
C10 H10C 0.9800 . ?
C12 C13 1.506(2) . ?
C12 H12A 0.9900 . ?
C12 H12B 0.9900 . ?
C13 C14 1.395(3) . ?
C13 C18 1.395(2) . ?
C14 C15 1.380(3) . ?
C14 H14 0.9500 . ?
C15 C16 1.394(3) . ?
C15 H15 0.9500 . ?
C16 C17 1.379(3) . ?
C16 H16 0.9500 . ?
C17 C18 1.388(2) . ?
C17 H17 0.9500 . ?
C18 H18 0.9500 . ?

loop_
_cod_related_entry_id
_cod_related_entry_database
_cod_related_entry_code
1 ChemSpider 9339520
